data_4130868
loop_
_publ_author_name
'Lazar, Alexandra I.'
'Biedermann, Frank'
'Mustafina, Kamila R.'
'Assaf, Khaleel I.'
'Hennig, Andreas'
'Nau, Werner M.'

_publ_section_title
;
 Nanomolar Binding of Steroids to Cucurbit[n]urils: Selectivity and
 Applications.
;
_journal_issue 39
_journal_name_full 'Journal of the American Chemical Society'
_journal_page_first 13022
_journal_page_last 13029
_journal_paper_doi 10.1021/jacs.6b07655
_journal_volume 138
_journal_year 2016
_chemical_formula_sum 'C60 H68 N28 O34'
_chemical_formula_weight 1725.42
_chemical_name_systematic Cucurbituril+Nandrolone
_space_group_crystal_system orthorhombic
_space_group_IT_number 19
_space_group_name_Hall 'P 2ac 2ab'
_space_group_name_H-M_alt 'P 21 21 21'
_atom_sites_solution_hydrogens geom
_audit_creation_method SHELXL-2014/6
_cell_angle_alpha 90
_cell_angle_beta 90
_cell_angle_gamma 90
_cell_formula_units_Z 4
_cell_length_a 16.931(3)
_cell_length_b 18.210(4)
_cell_length_c 25.511(4)
_cell_measurement_reflns_used 9399
_cell_measurement_temperature 100(2)
_cell_measurement_theta_max 34.966
_cell_measurement_theta_min 4.406
_cell_volume 7865(3)
_computing_structure_refinement 'SHELXL-2014/6 (Sheldrick, 2014)'
_diffrn_ambient_temperature 100(2)
_diffrn_measured_fraction_theta_full 0.607
_diffrn_measured_fraction_theta_max 0.995
_diffrn_measurement_device_type 'BRUKER SMART X8 '
_diffrn_radiation_type MoK\a
_diffrn_radiation_wavelength 0.71073
_diffrn_reflns_av_R_equivalents 0.2162
_diffrn_reflns_av_unetI/netI 0.0947
_diffrn_reflns_Laue_measured_fraction_full 0.607
_diffrn_reflns_Laue_measured_fraction_max 0.995
_diffrn_reflns_limit_h_max 16
_diffrn_reflns_limit_h_min -16
_diffrn_reflns_limit_k_max 18
_diffrn_reflns_limit_k_min -18
_diffrn_reflns_limit_l_max 25
_diffrn_reflns_limit_l_min -25
_diffrn_reflns_number 114718
_diffrn_reflns_point_group_measured_fraction_full 0.597
_diffrn_reflns_point_group_measured_fraction_max 0.994
_diffrn_reflns_theta_full 25.000
_diffrn_reflns_theta_max 20.908
_diffrn_reflns_theta_min 1.642
_exptl_absorpt_coefficient_mu 0.121
_exptl_absorpt_correction_T_max 0.896
_exptl_absorpt_correction_T_min 0.792
_exptl_absorpt_correction_type multi-scan
_exptl_absorpt_process_details SADABS
_exptl_crystal_colour colourless
_exptl_crystal_density_diffrn 1.457
_exptl_crystal_density_method 'not measured'
_exptl_crystal_description plate
_exptl_crystal_F_000 3584
_exptl_crystal_size_max 0.200
_exptl_crystal_size_mid 0.200
_exptl_crystal_size_min 0.060
_refine_diff_density_max 1.395
_refine_diff_density_min -0.628
_refine_diff_density_rms 0.203
_refine_ls_abs_structure_details
;
 Flack x determined using 1993 quotients [(I+)-(I-)]/[(I+)+(I-)]
 (Parsons, Flack and Wagner, Acta Cryst. B69 (2013) 249-259).
;
_refine_ls_abs_structure_Flack 0.8(10)
_refine_ls_extinction_coef 0.019(2)
_refine_ls_extinction_expression Fc^*^=kFc[1+0.001xFc^2^\l^3^/sin(2\q)]^-1/4^
_refine_ls_extinction_method SHELXL
_refine_ls_goodness_of_fit_ref 1.102
_refine_ls_hydrogen_treatment constr
_refine_ls_matrix_type full
_refine_ls_number_parameters 1040
_refine_ls_number_reflns 8278
_refine_ls_number_restraints 3264
_refine_ls_restrained_S_all 0.923
_refine_ls_R_factor_all 0.1642
_refine_ls_R_factor_gt 0.1091
_refine_ls_shift/su_max 0.000
_refine_ls_shift/su_mean 0.000
_refine_ls_structure_factor_coef Fsqd
_refine_ls_weighting_details 'w=1/[\s^2^(Fo^2^)+(0.1800P)^2^+40.0000P] where P=(Fo^2^+2Fc^2^)/3'
_refine_ls_weighting_scheme calc
_refine_ls_wR_factor_gt 0.2671
_refine_ls_wR_factor_ref 0.3273
_reflns_Friedel_coverage 0.799
_reflns_Friedel_fraction_full 0.585
_reflns_Friedel_fraction_max 0.993
_reflns_number_gt 5602
_reflns_number_total 8278
_reflns_threshold_expression 'I > 2\s(I)'
_cod_data_source_file ja6b07655_si_002.cif
_cod_data_source_block kassaf
_cod_depositor_comments
;
The following automatic conversions were performed:

data item '_exptl_absorpt_correction_type' value 'MULTI-SCAN' was
changed to 'multi-scan' in accordance with the
/home/saulius/struct/COD-crude-data/automatic-downloads/DataCite-retrospective/ACS/depositions/lib/dictionaries/cif_core.dic
dictionary named 'cif_core.dic' version 2.4.2 last updated on
2011-04-26.

Automatic conversion script
Id: cif_fix_values 6909 2019-04-08 15:41:33Z antanas 
;
_cod_database_code 4130868
_shelx_space_group_comment
;
The symmetry employed for this shelxl refinement is uniquely defined
by the following loop, which should always be used as a source of
symmetry information in preference to the above space-group names.
They are only intended as comments.
;
_shelx_estimated_absorpt_t_min 0.976
_shelx_estimated_absorpt_t_max 0.993
_shelxl_version_number 2014/6

loop_
_space_group_symop_operation_xyz
'x, y, z'
'-x+1/2, -y, z+1/2'
'-x, y+1/2, -z+1/2'
'x+1/2, -y+1/2, -z'

loop_
_atom_site_label
_atom_site_type_symbol
_atom_site_fract_x
_atom_site_fract_y
_atom_site_fract_z
_atom_site_U_iso_or_equiv
_atom_site_adp_type
_atom_site_occupancy
_atom_site_site_symmetry_order
_atom_site_calc_flag
_atom_site_refinement_flags_posn
_atom_site_refinement_flags_adp
_atom_site_refinement_flags_occupancy
C1 C 0.4384(14) 0.2977(12) 0.5572(8) 0.0474(16) Uani 1 1 d . U .
C2 C 0.2684(14) 0.6191(10) 0.8350(7) 0.044(2) Uani 1 1 d . U .
H26A H 0.2176 0.6156 0.8541 0.052 Uiso 1 1 calc R U .
H26B H 0.3091 0.6354 0.8603 0.052 Uiso 1 1 calc R U .
C3 C 0.4418(14) 0.2421(11) 0.8823(8) 0.0459(15) Uani 1 1 d . U .
H33 H 0.4854 0.2252 0.9059 0.055 Uiso 1 1 calc R U .
C4 C -0.0648(14) 0.2952(11) 0.7731(7) 0.0431(15) Uani 1 1 d . U .
H40 H -0.1140 0.2915 0.7947 0.052 Uiso 1 1 calc R U .
C5 C 0.4194(14) 0.4993(11) 0.6122(8) 0.0471(16) Uani 1 1 d . U .
C6 C -0.0697(14) 0.4470(11) 0.6725(7) 0.0433(15) Uani 1 1 d . U .
H47A H -0.1273 0.4450 0.6662 0.052 Uiso 1 1 calc R U .
H47B H -0.0568 0.4968 0.6856 0.052 Uiso 1 1 calc R U .
C7 C 0.2446(15) 0.3565(10) 0.6712(7) 0.0458(17) Uani 1 1 d . U .
H48 H 0.2991 0.3692 0.6592 0.055 Uiso 1 1 calc R U .
C8 C 0.3709(14) 0.3474(11) 0.4780(7) 0.0467(15) Uani 1 1 d . U .
H51A H 0.4008 0.3724 0.4498 0.056 Uiso 1 1 calc R U .
H51B H 0.3696 0.2944 0.4696 0.056 Uiso 1 1 calc R U .
C9 C 0.2856(15) 0.2362(10) 0.6697(7) 0.047(2) Uani 1 1 d . U .
H52 H 0.3412 0.2489 0.6603 0.057 Uiso 1 1 calc R U .
C10 C -0.0839(14) 0.3210(10) 0.7159(7) 0.0431(15) Uani 1 1 d . U .
H54 H -0.1422 0.3237 0.7101 0.052 Uiso 1 1 calc R U .
C11 C -0.0195(14) 0.2083(12) 0.7146(7) 0.0437(16) Uani 1 1 d . U .
C12 C -0.0078(14) 0.4034(10) 0.5371(7) 0.0443(15) Uani 1 1 d . U .
H59 H -0.0451 0.4086 0.5069 0.053 Uiso 1 1 calc R U .
C13 C 0.1331(14) 0.3557(12) 0.8858(7) 0.0439(16) Uani 1 1 d . U .
C14 C 0.2902(14) 0.5440(10) 0.8149(7) 0.045(2) Uani 1 1 d . U .
H62A H 0.2894 0.5086 0.8443 0.054 Uiso 1 1 calc R U .
H62B H 0.3447 0.5455 0.8007 0.054 Uiso 1 1 calc R U .
C15 C -0.0651(15) 0.2559(11) 0.6297(7) 0.0433(15) Uani 1 1 d . U .
H63A H -0.1226 0.2604 0.6237 0.052 Uiso 1 1 calc R U .
H63B H -0.0494 0.2054 0.6197 0.052 Uiso 1 1 calc R U .
C16 C 0.2706(14) 0.4495(10) 0.4682(7) 0.0462(15) Uani 1 1 d . U .
H64 H 0.2929 0.4695 0.4348 0.055 Uiso 1 1 calc R U .
C17 C 0.4951(15) 0.4168(12) 0.7694(7) 0.0472(15) Uani 1 1 d . U .
C18 C 0.2830(15) 0.3860(10) 0.7792(7) 0.0455(16) Uani 1 1 d . U .
H67A H 0.2335 0.3754 0.7985 0.055 Uiso 1 1 calc R U .
H67B H 0.3233 0.4008 0.8053 0.055 Uiso 1 1 calc R U .
C19 C 0.3607(14) 0.2281(11) 0.9069(8) 0.0453(15) Uani 1 1 d . U .
H70 H 0.3656 0.2039 0.9419 0.054 Uiso 1 1 calc R U .
C20 C 0.2493(13) 0.1391(10) 0.8823(7) 0.0449(15) Uani 1 1 d . U .
H72A H 0.2502 0.0927 0.8621 0.054 Uiso 1 1 calc R U .
H72B H 0.2514 0.1261 0.9199 0.054 Uiso 1 1 calc R U .
C21 C 0.2527(14) 0.2938(10) 0.7085(7) 0.0459(18) Uani 1 1 d . U .
C22 C 0.5117(14) 0.3553(11) 0.8569(7) 0.0466(15) Uani 1 1 d . U .
H75A H 0.5596 0.3303 0.8704 0.056 Uiso 1 1 calc R U .
H75B H 0.5116 0.4060 0.8708 0.056 Uiso 1 1 calc R U .
C23 C 0.2153(14) 0.5309(11) 0.5314(7) 0.0457(16) Uani 1 1 d . U .
C24 C 0.0084(14) 0.4928(11) 0.5986(7) 0.0437(15) Uani 1 1 d . U .
C25 C 0.1713(14) 0.5566(11) 0.6851(7) 0.0444(19) Uani 1 1 d . U .
H78A H 0.1155 0.5488 0.6953 0.053 Uiso 1 1 calc R U .
H78B H 0.1726 0.5975 0.6595 0.053 Uiso 1 1 calc R U .
C26 C -0.0009(14) 0.3648(11) 0.8472(7) 0.0433(15) Uani 1 1 d . U .
H79A H -0.0490 0.3497 0.8665 0.052 Uiso 1 1 calc R U .
H79B H 0.0077 0.4178 0.8539 0.052 Uiso 1 1 calc R U .
C27 C 0.0612(14) 0.2447(10) 0.8793(7) 0.0438(15) Uani 1 1 d . U .
H80 H 0.0165 0.2334 0.9036 0.053 Uiso 1 1 calc R U .
C28 C 0.1438(13) 0.2308(11) 0.9058(7) 0.0442(15) Uani 1 1 d . U .
H81 H 0.1379 0.2128 0.9427 0.053 Uiso 1 1 calc R U .
C29 C -0.0095(14) 0.1767(11) 0.8082(7) 0.0437(15) Uani 1 1 d . U .
H82A H -0.0532 0.1762 0.8339 0.052 Uiso 1 1 calc R U .
H82B H -0.0038 0.1263 0.7942 0.052 Uiso 1 1 calc R U .
C30 C 0.2531(13) 0.3169(10) 0.9370(7) 0.0448(15) Uani 1 1 d . U .
H83A H 0.2526 0.3695 0.9469 0.054 Uiso 1 1 calc R U .
H83B H 0.2491 0.2877 0.9696 0.054 Uiso 1 1 calc R U .
C31 C 0.0863(13) 0.3343(11) 0.4792(7) 0.0452(15) Uani 1 1 d . U .
H84A H 0.0926 0.2811 0.4722 0.054 Uiso 1 1 calc R U .
H84B H 0.0537 0.3552 0.4507 0.054 Uiso 1 1 calc R U .
C32 C 0.2608(14) 0.6747(11) 0.7938(7) 0.044(2) Uani 1 1 d . U .
C33 C 0.0274(14) 0.2849(12) 0.5573(7) 0.0442(16) Uani 1 1 d . U .
C34 C 0.5618(15) 0.3363(11) 0.7123(7) 0.0474(15) Uani 1 1 d . U .
H88 H 0.6170 0.3473 0.7006 0.057 Uiso 1 1 calc R U .
C35 C 0.3721(14) 0.1606(12) 0.8309(8) 0.0455(16) Uani 1 1 d . U .
C36 C -0.0527(15) 0.3797(10) 0.5856(7) 0.0436(15) Uani 1 1 d . U .
H90 H -0.1111 0.3805 0.5796 0.052 Uiso 1 1 calc R U .
C37 C 0.2107(14) 0.4254(10) 0.6968(7) 0.0449(16) Uani 1 1 d . U .
H91 H 0.1580 0.4131 0.7122 0.054 Uiso 1 1 calc R U .
C38 C 0.2327(14) 0.5174(10) 0.7713(7) 0.0440(18) Uani 1 1 d . U .
H92 H 0.1816 0.5028 0.7879 0.053 Uiso 1 1 calc R U .
C39 C 0.5060(14) 0.1816(11) 0.8044(7) 0.0471(15) Uani 1 1 d . U .
H93A H 0.4995 0.1321 0.7888 0.056 Uiso 1 1 calc R U .
H93B H 0.5532 0.1805 0.8272 0.056 Uiso 1 1 calc R U .
C40 C 0.5584(14) 0.3042(11) 0.7698(7) 0.0467(15) Uani 1 1 d . U .
H94 H 0.6125 0.2967 0.7846 0.056 Uiso 1 1 calc R U .
C41 C 0.5376(15) 0.2736(11) 0.6252(7) 0.0475(15) Uani 1 1 d . U .
H98A H 0.5930 0.2864 0.6168 0.057 Uiso 1 1 calc R U .
H98B H 0.5284 0.2223 0.6140 0.057 Uiso 1 1 calc R U .
C42 C 0.1764(14) 0.2666(11) 0.7309(8) 0.048(2) Uani 1 1 d . U .
H99A H 0.1432 0.2472 0.7026 0.072 Uiso 1 1 calc R U .
H99B H 0.1489 0.3072 0.7483 0.072 Uiso 1 1 calc R U .
H99C H 0.1871 0.2276 0.7564 0.072 Uiso 1 1 calc R U .
C43 C 0.2019(14) 0.3234(10) 0.6241(7) 0.0464(17) Uani 1 1 d . U .
H10C H 0.1440 0.3241 0.6293 0.056 Uiso 1 1 calc R U .
H10D H 0.2150 0.3504 0.5916 0.056 Uiso 1 1 calc R U .
C44 C 0.0713(14) 0.5182(11) 0.5135(7) 0.0449(15) Uani 1 1 d . U .
H10A H 0.0456 0.5183 0.4787 0.054 Uiso 1 1 calc R U .
H10B H 0.0711 0.5692 0.5269 0.054 Uiso 1 1 calc R U .
C45 C 0.2339(14) 0.6473(10) 0.7417(7) 0.0439(19) Uani 1 1 d . U .
H103 H 0.2288 0.6815 0.7138 0.053 Uiso 1 1 calc R U .
C46 C 0.5007(15) 0.4017(11) 0.5925(7) 0.0471(15) Uani 1 1 d . U .
H104 H 0.5584 0.4114 0.5878 0.057 Uiso 1 1 calc R U .
C47 C -0.0104(14) 0.4130(12) 0.7577(7) 0.0427(16) Uani 1 1 d . U .
C48 C 0.2331(15) 0.2452(10) 0.6222(7) 0.048(2) Uani 1 1 d . U .
H10E H 0.1890 0.2096 0.6233 0.058 Uiso 1 1 calc R U .
H10F H 0.2637 0.2370 0.5896 0.058 Uiso 1 1 calc R U .
C49 C 0.2687(15) 0.4486(10) 0.7428(7) 0.0448(17) Uani 1 1 d . U .
H108 H 0.3204 0.4633 0.7270 0.054 Uiso 1 1 calc R U .
C50 C 0.5038(14) 0.2220(12) 0.7113(8) 0.0470(16) Uani 1 1 d . U .
C51 C 0.1262(14) 0.1541(12) 0.8327(8) 0.0441(16) Uani 1 1 d . U .
C52 C 0.5165(15) 0.4617(11) 0.6802(7) 0.0470(15) Uani 1 1 d . U .
H11A H 0.5721 0.4699 0.6697 0.056 Uiso 1 1 calc R U .
H11B H 0.4969 0.5077 0.6963 0.056 Uiso 1 1 calc R U .
C53 C 0.2007(14) 0.4891(10) 0.6589(7) 0.0443(17) Uani 1 1 d . U .
H11C H 0.2522 0.4997 0.6422 0.053 Uiso 1 1 calc R U .
H11D H 0.1632 0.4747 0.6310 0.053 Uiso 1 1 calc R U .
C54 C 0.4540(14) 0.4234(11) 0.5425(8) 0.0474(15) Uani 1 1 d . U .
H116 H 0.4901 0.4412 0.5142 0.057 Uiso 1 1 calc R U .
C55 C 0.1796(14) 0.4449(11) 0.4677(7) 0.0455(15) Uani 1 1 d . U .
H117 H 0.1584 0.4599 0.4327 0.055 Uiso 1 1 calc R U .
C56 C 0.2171(14) 0.5790(10) 0.7327(7) 0.0436(18) Uani 1 1 d . U .
C57 C 0.2322(15) 0.3277(11) 0.4822(7) 0.0465(16) Uani 1 1 d . U .
C58 C 0.3103(14) 0.3169(11) 0.7524(7) 0.0468(16) Uani 1 1 d . U .
H12A H 0.3144 0.2768 0.7785 0.056 Uiso 1 1 calc R U .
H12B H 0.3635 0.3250 0.7373 0.056 Uiso 1 1 calc R U .
C59 C 0.3793(14) 0.3524(12) 0.8956(7) 0.0450(16) Uani 1 1 d . U .
C60 C 0.3592(14) 0.5282(11) 0.5256(7) 0.0471(15) Uani 1 1 d . U .
H13A H 0.3532 0.5774 0.5416 0.057 Uiso 1 1 calc R U .
H13B H 0.3895 0.5342 0.4927 0.057 Uiso 1 1 calc R U .
N1 N -0.0498(11) 0.2657(9) 0.6846(6) 0.0430(14) Uani 1 1 d . U .
N2 N 0.0447(11) 0.3431(9) 0.5279(6) 0.0444(14) Uani 1 1 d . U .
N3 N 0.4853(11) 0.3216(9) 0.5968(6) 0.0472(15) Uani 1 1 d . U .
N4 N 0.1839(11) 0.3014(9) 0.9038(6) 0.0439(14) Uani 1 1 d . U .
N5 N 0.1769(11) 0.1753(9) 0.8723(6) 0.0447(14) Uani 1 1 d . U .
N6 N -0.0303(11) 0.2257(8) 0.7655(6) 0.0431(14) Uani 1 1 d . U .
N7 N 0.4692(11) 0.4459(9) 0.6330(6) 0.0473(15) Uani 1 1 d . U .
N8 N -0.0249(11) 0.3070(8) 0.5957(6) 0.0434(14) Uani 1 1 d . U .
N9 N 0.3194(11) 0.1808(9) 0.8694(6) 0.0453(14) Uani 1 1 d . U .
N10 N 0.5183(11) 0.2356(9) 0.7621(6) 0.0468(15) Uani 1 1 d . U .
N11 N 0.0620(11) 0.1966(9) 0.8346(6) 0.0436(14) Uani 1 1 d . U .
N12 N -0.0134(11) 0.3539(9) 0.7923(6) 0.0434(15) Uani 1 1 d . U .
N13 N 0.2934(11) 0.3742(9) 0.4780(6) 0.0465(15) Uani 1 1 d . U .
N14 N 0.1625(12) 0.3680(9) 0.4778(6) 0.0455(15) Uani 1 1 d . U .
N15 N 0.4434(11) 0.3176(9) 0.8758(6) 0.0465(15) Uani 1 1 d . U .
N16 N 0.4381(11) 0.1985(9) 0.8353(6) 0.0459(14) Uani 1 1 d . U .
N17 N -0.0486(11) 0.3927(8) 0.7128(6) 0.0427(14) Uani 1 1 d . U .
N18 N 0.3271(11) 0.3002(9) 0.9114(6) 0.0452(14) Uani 1 1 d . U .
N19 N 0.5158(12) 0.3581(9) 0.7983(6) 0.0467(14) Uani 1 1 d . U .
N20 N 0.0659(11) 0.3239(9) 0.8670(6) 0.0436(14) Uani 1 1 d . U .
N21 N -0.0288(11) 0.4348(8) 0.6237(6) 0.0434(14) Uani 1 1 d . U .
N22 N 0.4135(11) 0.3573(9) 0.5273(6) 0.0471(15) Uani 1 1 d . U .
N23 N 0.5254(11) 0.2794(9) 0.6820(6) 0.0475(15) Uani 1 1 d . U .
N24 N 0.2813(12) 0.4995(8) 0.5130(6) 0.0466(15) Uani 1 1 d . U .
N25 N 0.1517(12) 0.4938(9) 0.5079(6) 0.0455(15) Uani 1 1 d . U .
N26 N 0.5138(11) 0.4033(9) 0.7192(6) 0.0469(15) Uani 1 1 d . U .
N27 N 0.0264(11) 0.4722(8) 0.5487(6) 0.0444(14) Uani 1 1 d . U .
N28 N 0.4044(11) 0.4813(9) 0.5615(6) 0.0470(15) Uani 1 1 d . U .
O1 O 0.1474(8) 0.4213(7) 0.8866(5) 0.040(4) Uani 1 1 d . . .
O2 O 0.4633(9) 0.4736(7) 0.7858(5) 0.050(4) Uani 1 1 d . . .
O3 O 0.4192(10) 0.2344(7) 0.5483(5) 0.054(4) Uani 1 1 d . . .
O4 O 0.0543(10) 0.2223(7) 0.5534(5) 0.054(4) Uani 1 1 d . . .
O5 O 0.3699(9) 0.4181(8) 0.9002(5) 0.051(4) Uani 1 1 d . . .
O6 O 0.2355(11) 0.2603(6) 0.4861(4) 0.060(5) Uani 1 1 d . . .
O7 O 0.2096(10) 0.5838(7) 0.5594(4) 0.051(4) Uani 1 1 d . . .
O8 O 0.4722(11) 0.1661(8) 0.6943(5) 0.062(5) Uani 1 1 d . . .
O9 O 0.0205(9) 0.5532(7) 0.6183(4) 0.045(4) Uani 1 1 d . . .
O10 O 0.1399(9) 0.1044(7) 0.8021(5) 0.051(4) Uani 1 1 d . . .
O11 O 0.3535(9) 0.1167(7) 0.7943(5) 0.049(4) Uani 1 1 d . . .
O12 O 0.0042(10) 0.1501(7) 0.6977(5) 0.050(4) Uani 1 1 d . . .
O13 O 0.3923(9) 0.5500(8) 0.6376(5) 0.053(4) Uani 1 1 d . . .
O14 O 0.0193(9) 0.4716(7) 0.7679(5) 0.043(4) Uani 1 1 d . . .
O15 O 0.2745(10) 0.7397(7) 0.8020(5) 0.055(4) Uani 1 1 d . . .
O16 O 0.2818(11) 0.1603(7) 0.6880(6) 0.060(5) Uani 1 1 d . . .
H23 H 0.3256 0.1483 0.7008 0.090 Uiso 1 1 calc R U .
O1W O 0.8264(9) 0.4966(8) 0.5491(6) 0.059(4) Uiso 1 1 d . . .
O2W O 0.1308(12) 0.7106(11) 0.5769(7) 0.091(6) Uiso 1 1 d . . .
O3W O 0.299(4) 0.927(4) 0.593(3) 0.09(2) Uiso 0.25 1 d . . P
O4W O 0.2404(12) 0.8012(10) 0.6428(7) 0.091(6) Uiso 1 1 d . . .
O5W O 0.2560(13) 0.9911(11) 0.7722(8) 0.101(6) Uiso 1 1 d . . .
O6W O 0.326(2) 0.921(2) 0.6844(14) 0.005(9) Uiso 0.25 1 d . . P
O7W O 0.0782(12) 0.0297(11) 0.5899(8) 0.018(5) Uiso 0.5 1 d . . P
O8W O 0.1536(10) 0.0647(9) 0.6835(6) 0.069(5) Uiso 1 1 d . . .
O9W O 0.5894(10) 0.5524(9) 0.5781(6) 0.068(5) Uiso 1 1 d . . .
O10W O 0.3517(11) 0.6965(11) 0.6103(8) 0.091(6) Uiso 1 1 d . . .
O11W O 0.3745(12) 0.0111(12) 0.5948(8) 0.020(5) Uiso 0.5 1 d . . P
O12W O 0.9196(17) 0.4135(17) 0.9760(12) 0.056(8) Uiso 0.5 1 d . . P
O13W O 0.285(2) 0.164(2) 0.0367(14) 0.010(9) Uiso 0.25 1 d . . P
O14W O 0.4806(16) 0.3045(15) 0.9912(10) 0.048(7) Uiso 0.5 1 d . . P
O15W O 0.3782(18) 0.8982(17) 0.5168(12) 0.061(9) Uiso 0.5 1 d . . P
O16W O 0.0577(17) 0.3223(16) 0.0010(11) 0.050(8) Uiso 0.5 1 d . . P
O17W O 0.1021(18) 0.2551(16) 0.0260(11) 0.055(8) Uiso 0.5 1 d . . P
O18W O 0.186(2) 0.916(2) 0.7015(15) 0.018(10) Uiso 0.25 1 d . . P
O19W O 0.957(2) 0.2944(19) 0.9807(13) 0.072(10) Uiso 0.5 1 d . . P
O20W O 0.3091(9) 0.1153(9) 0.5245(6) 0.060(4) Uiso 1 1 d . . .
O21W O 0.1491(10) 0.1170(9) 0.5084(6) 0.068(5) Uiso 1 1 d . . .
O22W O 0.2402(9) 0.1846(8) 0.3923(6) 0.062(4) Uiso 1 1 d . . .
O23W O 0.2877(9) 0.9593(8) 0.8763(6) 0.056(4) Uiso 1 1 d . . .
O24W O 0.5257(9) 0.0619(8) 0.6231(6) 0.054(4) Uiso 1 1 d . . .
O25W O 0.0713(8) 0.5554(8) 0.8736(5) 0.049(4) Uiso 1 1 d . . .

loop_
_atom_site_aniso_label
_atom_site_aniso_U_11
_atom_site_aniso_U_22
_atom_site_aniso_U_33
_atom_site_aniso_U_23
_atom_site_aniso_U_13
_atom_site_aniso_U_12
C1 0.086(3) 0.030(3) 0.026(3) -0.005(3) 0.000(3) -0.001(3)
C2 0.082(4) 0.028(4) 0.021(4) 0.000(4) -0.004(4) 0.000(4)
C3 0.083(3) 0.030(2) 0.025(2) -0.004(2) -0.009(2) 0.000(3)
C4 0.082(3) 0.027(2) 0.021(2) 0.000(2) -0.009(2) -0.005(2)
C5 0.086(3) 0.029(3) 0.026(3) -0.005(3) 0.000(3) -0.002(3)
C6 0.083(3) 0.026(3) 0.021(2) 0.000(2) -0.006(3) -0.005(3)
C7 0.083(3) 0.029(3) 0.025(3) -0.002(3) -0.005(3) -0.001(3)
C8 0.087(3) 0.029(3) 0.024(2) -0.004(2) 0.000(3) -0.002(3)
C9 0.084(4) 0.030(3) 0.027(3) -0.002(3) -0.004(3) -0.001(4)
C10 0.082(3) 0.026(2) 0.021(2) 0.001(2) -0.008(2) -0.005(2)
C11 0.083(3) 0.026(3) 0.022(3) 0.001(3) -0.008(3) -0.006(3)
C12 0.086(3) 0.026(2) 0.021(2) -0.001(2) -0.004(2) -0.004(2)
C13 0.082(3) 0.028(3) 0.022(3) -0.001(3) -0.010(3) -0.004(3)
C14 0.082(4) 0.028(3) 0.024(3) 0.000(3) -0.004(4) 0.000(4)
C15 0.083(3) 0.026(3) 0.021(2) 0.000(2) -0.007(3) -0.005(3)
C16 0.088(3) 0.028(2) 0.023(2) -0.003(2) -0.001(2) -0.002(3)
C17 0.084(3) 0.030(3) 0.027(3) -0.006(2) -0.004(3) -0.001(3)
C18 0.083(3) 0.029(3) 0.025(3) -0.001(2) -0.006(3) -0.001(3)
C19 0.082(3) 0.029(2) 0.024(2) -0.003(2) -0.009(2) -0.001(2)
C20 0.082(3) 0.028(3) 0.025(2) -0.002(2) -0.009(3) -0.002(3)
C21 0.084(3) 0.029(3) 0.025(3) -0.002(3) -0.005(3) -0.001(3)
C22 0.083(3) 0.031(3) 0.026(3) -0.005(2) -0.007(3) 0.000(3)
C23 0.087(3) 0.028(3) 0.023(3) -0.002(3) -0.002(3) -0.002(3)
C24 0.084(3) 0.026(3) 0.021(3) -0.001(2) -0.005(3) -0.004(3)
C25 0.082(4) 0.028(3) 0.022(3) 0.000(3) -0.005(3) 0.000(3)
C26 0.081(3) 0.027(3) 0.021(2) 0.000(2) -0.009(3) -0.005(3)
C27 0.082(3) 0.027(3) 0.022(2) 0.000(2) -0.010(3) -0.005(3)
C28 0.082(3) 0.028(2) 0.023(2) -0.001(2) -0.010(2) -0.003(2)
C29 0.082(3) 0.027(3) 0.022(2) 0.000(2) -0.009(3) -0.005(3)
C30 0.082(3) 0.028(3) 0.024(3) -0.002(2) -0.010(3) -0.002(3)
C31 0.086(3) 0.027(3) 0.022(2) -0.002(2) -0.003(3) -0.003(3)
C32 0.082(4) 0.027(4) 0.021(4) 0.001(4) -0.003(4) 0.000(4)
C33 0.085(3) 0.026(3) 0.022(3) -0.001(3) -0.005(3) -0.004(3)
C34 0.085(3) 0.031(3) 0.027(3) -0.006(2) -0.003(3) 0.000(3)
C35 0.083(3) 0.029(3) 0.025(3) -0.003(3) -0.008(3) -0.001(3)
C36 0.084(3) 0.026(2) 0.021(2) 0.000(2) -0.006(2) -0.005(2)
C37 0.082(3) 0.029(3) 0.024(3) -0.001(3) -0.005(3) -0.001(3)
C38 0.082(3) 0.028(3) 0.022(3) 0.000(3) -0.004(3) 0.000(3)
C39 0.084(3) 0.031(3) 0.027(2) -0.006(2) -0.007(3) 0.000(3)
C40 0.084(3) 0.030(2) 0.026(2) -0.006(2) -0.006(2) 0.000(3)
C41 0.086(3) 0.031(3) 0.026(3) -0.006(2) -0.002(3) -0.001(3)
C42 0.086(5) 0.030(4) 0.028(4) -0.001(4) -0.003(4) -0.003(4)
C43 0.085(3) 0.029(3) 0.025(3) -0.002(3) -0.004(3) -0.002(3)
C44 0.086(3) 0.027(3) 0.022(2) -0.002(2) -0.003(3) -0.004(3)
C45 0.082(4) 0.028(3) 0.022(3) 0.000(3) -0.004(3) 0.000(3)
C46 0.086(3) 0.030(2) 0.026(2) -0.006(2) -0.001(2) -0.001(3)
C47 0.082(3) 0.026(3) 0.021(3) 0.000(3) -0.008(3) -0.005(3)
C48 0.086(4) 0.031(4) 0.028(4) -0.003(4) -0.004(4) -0.001(4)
C49 0.083(3) 0.028(3) 0.023(3) -0.001(3) -0.005(3) 0.000(3)
C50 0.084(3) 0.031(3) 0.026(3) -0.007(3) -0.004(3) 0.000(3)
C51 0.082(3) 0.027(3) 0.023(3) 0.000(3) -0.010(3) -0.005(3)
C52 0.085(3) 0.030(3) 0.026(2) -0.006(2) -0.002(3) -0.001(3)
C53 0.083(3) 0.028(3) 0.022(3) 0.000(3) -0.004(3) -0.001(3)
C54 0.087(3) 0.030(2) 0.026(2) -0.005(2) 0.000(3) -0.002(3)
C55 0.087(3) 0.027(2) 0.022(2) -0.003(2) -0.002(2) -0.003(2)
C56 0.081(4) 0.028(3) 0.022(3) 0.001(3) -0.003(3) -0.001(3)
C57 0.088(3) 0.029(3) 0.023(3) -0.003(3) -0.002(3) -0.003(3)
C58 0.084(3) 0.030(3) 0.027(3) -0.003(3) -0.006(3) -0.001(3)
C59 0.082(3) 0.029(3) 0.024(3) -0.004(3) -0.009(3) 0.000(3)
C60 0.088(3) 0.029(3) 0.025(3) -0.004(2) -0.001(3) -0.002(3)
N1 0.082(3) 0.026(2) 0.021(2) 0.001(2) -0.008(2) -0.005(2)
N2 0.086(3) 0.026(2) 0.021(2) -0.001(2) -0.003(2) -0.004(2)
N3 0.086(3) 0.030(2) 0.026(2) -0.006(2) -0.001(2) -0.001(3)
N4 0.081(3) 0.028(2) 0.023(2) -0.002(2) -0.010(2) -0.003(2)
N5 0.082(3) 0.028(2) 0.024(2) -0.002(2) -0.011(2) -0.003(2)
N6 0.082(3) 0.026(2) 0.021(2) 0.001(2) -0.009(2) -0.005(2)
N7 0.086(3) 0.030(2) 0.026(2) -0.006(2) -0.001(2) -0.001(2)
N8 0.084(3) 0.025(2) 0.021(2) 0.000(2) -0.006(2) -0.005(2)
N9 0.082(3) 0.029(2) 0.025(2) -0.003(2) -0.009(2) -0.002(2)
N10 0.084(3) 0.030(2) 0.026(2) -0.006(2) -0.006(2) 0.000(2)
N11 0.081(3) 0.027(2) 0.022(2) 0.000(2) -0.010(2) -0.005(2)
N12 0.082(3) 0.027(2) 0.021(2) 0.000(2) -0.009(2) -0.006(2)
N13 0.088(3) 0.028(2) 0.023(2) -0.003(2) -0.001(2) -0.002(2)
N14 0.087(3) 0.027(2) 0.022(2) -0.003(2) -0.002(2) -0.004(2)
N15 0.083(3) 0.030(2) 0.026(2) -0.005(2) -0.008(2) -0.001(2)
N16 0.083(3) 0.030(2) 0.025(2) -0.005(2) -0.008(2) 0.000(2)
N17 0.083(3) 0.026(2) 0.020(2) 0.000(2) -0.008(2) -0.005(2)
N18 0.082(3) 0.029(2) 0.025(2) -0.003(2) -0.009(2) -0.001(2)
N19 0.084(3) 0.030(2) 0.026(2) -0.006(2) -0.007(2) 0.000(2)
N20 0.082(3) 0.027(2) 0.022(2) 0.000(2) -0.010(2) -0.005(2)
N21 0.084(3) 0.026(2) 0.021(2) -0.001(2) -0.005(2) -0.005(2)
N22 0.087(3) 0.029(2) 0.025(2) -0.005(2) -0.001(2) -0.002(2)
N23 0.085(3) 0.031(2) 0.026(2) -0.007(2) -0.003(2) -0.001(2)
N24 0.088(3) 0.028(2) 0.024(2) -0.004(2) -0.001(2) -0.002(2)
N25 0.087(3) 0.027(2) 0.022(2) -0.003(2) -0.002(2) -0.003(2)
N26 0.084(3) 0.030(2) 0.026(2) -0.006(2) -0.003(2) -0.001(2)
N27 0.086(3) 0.026(2) 0.021(2) -0.002(2) -0.003(2) -0.004(2)
N28 0.087(3) 0.029(2) 0.025(2) -0.005(2) -0.001(2) -0.001(2)
O1 0.060(9) 0.030(8) 0.028(7) -0.004(6) -0.018(7) -0.010(7)
O2 0.083(11) 0.028(8) 0.039(8) -0.005(7) 0.005(7) 0.003(8)
O3 0.107(13) 0.016(8) 0.038(8) -0.001(6) 0.011(8) 0.002(8)
O4 0.125(14) 0.023(8) 0.015(7) 0.003(6) 0.002(8) -0.002(8)
O5 0.090(12) 0.034(9) 0.029(8) -0.012(6) -0.027(8) -0.003(8)
O6 0.145(16) 0.017(7) 0.017(7) 0.004(5) 0.003(8) -0.005(9)
O7 0.116(13) 0.023(7) 0.015(6) -0.004(6) 0.011(7) -0.015(8)
O8 0.129(14) 0.032(9) 0.026(8) -0.013(7) -0.009(8) 0.002(9)
O9 0.093(11) 0.024(8) 0.017(7) 0.001(6) 0.007(7) -0.003(7)
O10 0.088(11) 0.029(8) 0.035(8) 0.001(7) -0.017(8) -0.005(8)
O11 0.092(12) 0.027(8) 0.028(8) -0.004(6) -0.014(7) 0.002(8)
O12 0.101(12) 0.020(8) 0.030(8) 0.001(6) -0.017(8) -0.010(8)
O13 0.072(11) 0.034(8) 0.052(9) -0.015(7) 0.010(8) -0.009(8)
O14 0.071(10) 0.034(9) 0.023(7) -0.007(6) -0.003(7) -0.012(8)
O15 0.103(13) 0.025(8) 0.037(8) 0.002(6) 0.012(8) -0.003(8)
O16 0.111(14) 0.022(8) 0.047(9) -0.007(6) -0.022(9) -0.003(8)

loop_
_atom_type_symbol
_atom_type_description
_atom_type_scat_dispersion_real
_atom_type_scat_dispersion_imag
_atom_type_scat_source
C C 0.0033 0.0016 'International Tables Vol C Tables 4.2.6.8 and 6.1.1.4'
H H 0.0000 0.0000 'International Tables Vol C Tables 4.2.6.8 and 6.1.1.4'
N N 0.0061 0.0033 'International Tables Vol C Tables 4.2.6.8 and 6.1.1.4'
O O 0.0106 0.0060 'International Tables Vol C Tables 4.2.6.8 and 6.1.1.4'

loop_
_geom_angle_atom_site_label_1
_geom_angle_atom_site_label_2
_geom_angle_atom_site_label_3
_geom_angle
O3 C1 N3 127(2)
O3 C1 N22 123.7(19)
N3 C1 N22 109.6(18)
C32 C2 C14 113.7(15)
C32 C2 H26A 108.8
C14 C2 H26A 108.8
C32 C2 H26B 108.8
C14 C2 H26B 108.8
H26A C2 H26B 107.7
N15 C3 N16 116.6(16)
N15 C3 C19 103.4(18)
N16 C3 C19 102.1(17)
N15 C3 H33 111.4
N16 C3 H33 111.4
C19 C3 H33 111.4
N6 C4 N12 117.1(19)
N6 C4 C10 103.0(15)
N12 C4 C10 102.4(15)
N6 C4 H40 111.2
N12 C4 H40 111.2
C10 C4 H40 111.2
O13 C5 N28 128(2)
O13 C5 N7 123.8(18)
N28 C5 N7 107.9(18)
N21 C6 N17 112.6(17)
N21 C6 H47A 109.1
N17 C6 H47A 109.1
N21 C6 H47B 109.1
N17 C6 H47B 109.1
H47A C6 H47B 107.8
C21 C7 C43 104.1(15)
C21 C7 C37 113.0(15)
C43 C7 C37 118.9(19)
C21 C7 H48 106.7
C43 C7 H48 106.7
C37 C7 H48 106.7
N13 C8 N22 114.8(16)
N13 C8 H51A 108.6
N22 C8 H51A 108.6
N13 C8 H51B 108.6
N22 C8 H51B 108.6
H51A C8 H51B 107.5
O16 C9 C48 109.5(16)
O16 C9 C21 115.0(16)
C48 C9 C21 103.2(17)
O16 C9 H52 109.7
C48 C9 H52 109.7
C21 C9 H52 109.7
N1 C10 N17 116.7(18)
N1 C10 C4 103.3(16)
N17 C10 C4 103.7(15)
N1 C10 H54 110.9
N17 C10 H54 110.9
C4 C10 H54 110.9
O12 C11 N6 126.3(18)
O12 C11 N1 125.5(17)
N6 C11 N1 107.7(18)
N27 C12 N2 117.5(19)
N27 C12 C36 106.7(15)
N2 C12 C36 103.2(15)
N27 C12 H59 109.7
N2 C12 H59 109.7
C36 C12 H59 109.7
O1 C13 N20 126(2)
O1 C13 N4 125(2)
N20 C13 N4 109.3(17)
C2 C14 C38 111.9(17)
C2 C14 H62A 109.2
C38 C14 H62A 109.2
C2 C14 H62B 109.2
C38 C14 H62B 109.2
H62A C14 H62B 107.9
N1 C15 N8 115.0(17)
N1 C15 H63A 108.5
N8 C15 H63A 108.5
N1 C15 H63B 108.5
N8 C15 H63B 108.5
H63A C15 H63B 107.5
N13 C16 N24 114.7(15)
N13 C16 C55 102.5(17)
N24 C16 C55 99.3(17)
N13 C16 H64 113.0
N24 C16 H64 113.0
C55 C16 H64 113.0
O2 C17 N26 125.3(19)
O2 C17 N19 126.3(18)
N26 C17 N19 108.4(19)
C49 C18 C58 114.0(15)
C49 C18 H67A 108.8
C58 C18 H67A 108.8
C49 C18 H67B 108.8
C58 C18 H67B 108.8
H67A C18 H67B 107.7
N18 C19 N9 113.6(17)
N18 C19 C3 103.7(16)
N9 C19 C3 105.0(16)
N18 C19 H70 111.4
N9 C19 H70 111.4
C3 C19 H70 111.4
N5 C20 N9 115.1(15)
N5 C20 H72A 108.5
N9 C20 H72A 108.5
N5 C20 H72B 108.5
N9 C20 H72B 108.5
H72A C20 H72B 107.5
C7 C21 C42 115(2)
C7 C21 C9 98.3(15)
C42 C21 C9 109.3(17)
C7 C21 C58 108.2(16)
C42 C21 C58 111.0(16)
C9 C21 C58 115.0(19)
N15 C22 N19 113.0(17)
N15 C22 H75A 109.0
N19 C22 H75A 109.0
N15 C22 H75B 109.0
N19 C22 H75B 109.0
H75A C22 H75B 107.8
O7 C23 N24 128(2)
O7 C23 N25 125(2)
N24 C23 N25 106.6(16)
O9 C24 N27 126.4(18)
O9 C24 N21 124.7(17)
N27 C24 N21 108.9(16)
C53 C25 C56 114.6(18)
C53 C25 H78A 108.6
C56 C25 H78A 108.6
C53 C25 H78B 108.6
C56 C25 H78B 108.6
H78A C25 H78B 107.6
N12 C26 N20 112.7(17)
N12 C26 H79A 109.1
N20 C26 H79A 109.1
N12 C26 H79B 109.1
N20 C26 H79B 109.1
H79A C26 H79B 107.8
N11 C27 N20 115.1(16)
N11 C27 C28 103.6(17)
N20 C27 C28 101.6(16)
N11 C27 H80 111.9
N20 C27 H80 111.9
C28 C27 H80 111.9
N5 C28 N4 114.7(18)
N5 C28 C27 101.8(15)
N4 C28 C27 104.9(15)
N5 C28 H81 111.6
N4 C28 H81 111.6
C27 C28 H81 111.6
N11 C29 N6 113.8(17)
N11 C29 H82A 108.8
N6 C29 H82A 108.8
N11 C29 H82B 108.8
N6 C29 H82B 108.8
H82A C29 H82B 107.7
N18 C30 N4 112.9(14)
N18 C30 H83A 109.0
N4 C30 H83A 109.0
N18 C30 H83B 109.0
N4 C30 H83B 109.0
H83A C30 H83B 107.8
N14 C31 N2 114.6(16)
N14 C31 H84A 108.6
N2 C31 H84A 108.6
N14 C31 H84B 108.6
N2 C31 H84B 108.6
H84A C31 H84B 107.6
O15 C32 C2 121.9(16)
O15 C32 C45 122.3(16)
C2 C32 C45 115.8(17)
O4 C33 N2 128(2)
O4 C33 N8 124.3(18)
N2 C33 N8 108.0(18)
N23 C34 N26 115.2(19)
N23 C34 C40 102.5(16)
N26 C34 C40 100.1(16)
N23 C34 H88 112.7
N26 C34 H88 112.7
C40 C34 H88 112.7
O11 C35 N16 127(2)
O11 C35 N9 122(2)
N16 C35 N9 110.3(18)
N8 C36 N21 115.2(16)
N8 C36 C12 104.2(17)
N21 C36 C12 102.1(16)
N8 C36 H90 111.6
N21 C36 H90 111.6
C12 C36 H90 111.6
C53 C37 C7 113.4(15)
C53 C37 C49 109.6(16)
C7 C37 C49 107.6(17)
C53 C37 H91 108.7
C7 C37 H91 108.7
C49 C37 H91 108.7
C56 C38 C14 110.0(16)
C56 C38 C49 110.9(15)
C14 C38 C49 109.6(18)
C56 C38 H92 108.7
C14 C38 H92 108.7
C49 C38 H92 108.7
N16 C39 N10 111.9(17)
N16 C39 H93A 109.2
N10 C39 H93A 109.2
N16 C39 H93B 109.2
N10 C39 H93B 109.2
H93A C39 H93B 107.9
N19 C40 N10 115.6(19)
N19 C40 C34 103.7(16)
N10 C40 C34 102.3(15)
N19 C40 H94 111.5
N10 C40 H94 111.5
C34 C40 H94 111.5
N3 C41 N23 111.5(17)
N3 C41 H98A 109.3
N23 C41 H98A 109.3
N3 C41 H98B 109.3
N23 C41 H98B 109.3
H98A C41 H98B 108.0
C21 C42 H99A 109.5
C21 C42 H99B 109.5
H99A C42 H99B 109.5
C21 C42 H99C 109.5
H99A C42 H99C 109.5
H99B C42 H99C 109.5
C48 C43 C7 103.4(16)
C48 C43 H10C 111.1
C7 C43 H10C 111.1
C48 C43 H10D 111.1
C7 C43 H10D 111.1
H10C C43 H10D 109.1
N25 C44 N27 112.4(16)
N25 C44 H10A 109.1
N27 C44 H10A 109.1
N25 C44 H10B 109.1
N27 C44 H10B 109.1
H10A C44 H10B 107.9
C56 C45 C32 123.1(17)
C56 C45 H103 118.4
C32 C45 H103 118.4
N7 C46 N3 116.0(17)
N7 C46 C54 105.2(17)
N3 C46 C54 102.9(16)
N7 C46 H104 110.7
N3 C46 H104 110.7
C54 C46 H104 110.7
O14 C47 N17 128.0(18)
O14 C47 N12 124.3(18)
N17 C47 N12 107.7(17)
C9 C48 C43 106.2(15)
C9 C48 H10E 110.5
C43 C48 H10E 110.5
C9 C48 H10F 110.5
C43 C48 H10F 110.5
H10E C48 H10F 108.7
C18 C49 C38 112.6(15)
C18 C49 C37 110.9(16)
C38 C49 C37 108.3(18)
C18 C49 H108 108.3
C38 C49 H108 108.3
C37 C49 H108 108.3
O8 C50 N23 124.8(18)
O8 C50 N10 125.0(19)
N23 C50 N10 110.1(18)
O10 C51 N11 127(2)
O10 C51 N5 124(2)
N11 C51 N5 108.5(18)
N26 C52 N7 113.5(17)
N26 C52 H11A 108.9
N7 C52 H11A 108.9
N26 C52 H11B 108.9
N7 C52 H11B 108.9
H11A C52 H11B 107.7
C25 C53 C37 112.6(16)
C25 C53 H11C 109.1
C37 C53 H11C 109.1
C25 C53 H11D 109.1
C37 C53 H11D 109.1
H11C C53 H11D 107.8
N28 C54 N22 115(2)
N28 C54 C46 102.1(15)
N22 C54 C46 104.5(16)
N28 C54 H116 111.4
N22 C54 H116 111.4
C46 C54 H116 111.4
N25 C55 N14 113.9(16)
N25 C55 C16 106.8(17)
N14 C55 C16 104.5(18)
N25 C55 H117 110.5
N14 C55 H117 110.5
C16 C55 H117 110.5
C45 C56 C25 121.2(17)
C45 C56 C38 123.8(17)
C25 C56 C38 114.6(16)
O6 C57 N13 127(2)
O6 C57 N14 125(2)
N13 C57 N14 108.3(17)
C18 C58 C21 111.3(18)
C18 C58 H12A 109.4
C21 C58 H12A 109.4
C18 C58 H12B 109.4
C21 C58 H12B 109.4
H12A C58 H12B 108.0
O5 C59 N15 127(2)
O5 C59 N18 125(2)
N15 C59 N18 107.7(18)
N24 C60 N28 113.6(16)
N24 C60 H13A 108.8
N28 C60 H13A 108.8
N24 C60 H13B 108.8
N28 C60 H13B 108.8
H13A C60 H13B 107.7
C11 N1 C10 112.0(15)
C11 N1 C15 120.7(16)
C10 N1 C15 124.6(17)
C33 N2 C12 112.5(17)
C33 N2 C31 120.4(17)
C12 N2 C31 122.2(16)
C1 N3 C41 122.7(17)
C1 N3 C46 111.2(16)
C41 N3 C46 121.7(18)
C13 N4 C28 110.6(17)
C13 N4 C30 123.1(16)
C28 N4 C30 121.4(15)
C51 N5 C20 122.7(17)
C51 N5 C28 112.9(18)
C20 N5 C28 123.9(16)
C11 N6 C4 113.6(16)
C11 N6 C29 123.1(17)
C4 N6 C29 123.3(16)
C5 N7 C46 110.4(15)
C5 N7 C52 120.2(16)
C46 N7 C52 120.3(19)
C33 N8 C36 110.7(16)
C33 N8 C15 122.8(16)
C36 N8 C15 123.4(18)
C35 N9 C20 123.6(16)
C35 N9 C19 108.3(17)
C20 N9 C19 123.4(16)
C50 N10 C40 112.4(17)
C50 N10 C39 123.8(17)
C40 N10 C39 123.2(15)
C51 N11 C29 121.6(17)
C51 N11 C27 112.8(17)
C29 N11 C27 121.4(18)
C47 N12 C26 120.5(16)
C47 N12 C4 112.1(15)
C26 N12 C4 121.1(16)
C57 N13 C8 120.2(17)
C57 N13 C16 114.0(19)
C8 N13 C16 125.5(19)
C57 N14 C31 122.4(17)
C57 N14 C55 110.6(18)
C31 N14 C55 126.8(19)
C59 N15 C3 113.8(19)
C59 N15 C22 123.4(17)
C3 N15 C22 122.2(19)
C35 N16 C39 121.4(17)
C35 N16 C3 113.5(18)
C39 N16 C3 122.9(18)
C47 N17 C10 113.4(15)
C47 N17 C6 121.2(16)
C10 N17 C6 123.3(16)
C59 N18 C19 111.1(18)
C59 N18 C30 123.3(17)
C19 N18 C30 124.9(17)
C17 N19 C40 113.7(16)
C17 N19 C22 124.2(17)
C40 N19 C22 120.7(17)
C13 N20 C26 123.8(16)
C13 N20 C27 112.6(17)
C26 N20 C27 122.4(18)
C24 N21 C6 120.0(16)
C24 N21 C36 110.1(15)
C6 N21 C36 123.3(17)
C1 N22 C54 111.1(17)
C1 N22 C8 121.7(16)
C54 N22 C8 124.8(16)
C50 N23 C34 112.5(16)
C50 N23 C41 122.3(16)
C34 N23 C41 121.6(17)
C23 N24 C60 121.7(16)
C23 N24 C16 115.6(18)
C60 N24 C16 120.3(18)
C23 N25 C55 110.5(19)
C23 N25 C44 122.3(16)
C55 N25 C44 124.9(18)
C17 N26 C52 121.7(17)
C17 N26 C34 113.4(16)
C52 N26 C34 120.3(17)
C24 N27 C12 110.5(16)
C24 N27 C44 122.6(16)
C12 N27 C44 126.9(15)
C5 N28 C54 113.0(17)
C5 N28 C60 123.4(17)
C54 N28 C60 121.5(15)
C9 O16 H23 109.5

loop_
_geom_bond_atom_site_label_1
_geom_bond_atom_site_label_2
_geom_bond_distance
C1 O3 1.22(2)
C1 N3 1.36(3)
C1 N22 1.39(3)
C2 C32 1.47(3)
C2 C14 1.51(3)
C2 H26A 0.9900
C2 H26B 0.9900
C3 N15 1.39(3)
C3 N16 1.44(2)
C3 C19 1.53(3)
C3 H33 1.0000
C4 N6 1.41(3)
C4 N12 1.46(3)
C4 C10 1.57(3)
C4 H40 1.0000
C5 O13 1.22(2)
C5 N28 1.36(3)
C5 N7 1.39(3)
C6 N21 1.44(3)
C6 N17 1.47(2)
C6 H47A 0.9900
C6 H47B 0.9900
C7 C21 1.49(3)
C7 C43 1.52(3)
C7 C37 1.53(3)
C7 H48 1.0000
C8 N13 1.40(3)
C8 N22 1.46(3)
C8 H51A 0.9900
C8 H51B 0.9900
C9 O16 1.46(2)
C9 C48 1.51(3)
C9 C21 1.55(3)
C9 H52 1.0000
C10 N1 1.41(3)
C10 N17 1.44(3)
C10 H54 1.0000
C11 O12 1.21(2)
C11 N6 1.35(2)
C11 N1 1.39(3)
C12 N27 1.41(2)
C12 N2 1.43(3)
C12 C36 1.51(3)
C12 H59 1.0000
C13 O1 1.22(2)
C13 N20 1.36(3)
C13 N4 1.39(3)
C14 C38 1.56(3)
C14 H62A 0.9900
C14 H62B 0.9900
C15 N1 1.44(2)
C15 N8 1.44(2)
C15 H63A 0.9900
C15 H63B 0.9900
C16 N13 1.45(3)
C16 N24 1.47(2)
C16 C55 1.54(3)
C16 H64 1.0000
C17 O2 1.24(2)
C17 N26 1.34(2)
C17 N19 1.35(3)
C18 C49 1.49(3)
C18 C58 1.51(3)
C18 H67A 0.9900
C18 H67B 0.9900
C19 N18 1.43(3)
C19 N9 1.47(3)
C19 H70 1.0000
C20 N5 1.42(3)
C20 N9 1.45(3)
C20 H72A 0.9900
C20 H72B 0.9900
C21 C42 1.50(3)
C21 C58 1.54(3)
C22 N15 1.43(3)
C22 N19 1.50(2)
C22 H75A 0.9900
C22 H75B 0.9900
C23 O7 1.20(2)
C23 N24 1.34(3)
C23 N25 1.40(3)
C24 O9 1.23(2)
C24 N27 1.36(2)
C24 N21 1.39(3)
C25 C53 1.49(3)
C25 C56 1.50(3)
C25 H78A 0.9900
C25 H78B 0.9900
C26 N12 1.43(2)
C26 N20 1.45(3)
C26 H79A 0.9900
C26 H79B 0.9900
C27 N11 1.44(2)
C27 N20 1.48(3)
C27 C28 1.57(3)
C27 H80 1.0000
C28 N5 1.44(3)
C28 N4 1.45(3)
C28 H81 1.0000
C29 N11 1.43(3)
C29 N6 1.45(2)
C29 H82A 0.9900
C29 H82B 0.9900
C30 N18 1.45(3)
C30 N4 1.47(3)
C30 H83A 0.9900
C30 H83B 0.9900
C31 N14 1.43(3)
C31 N2 1.44(3)
C31 H84A 0.9900
C31 H84B 0.9900
C32 O15 1.22(2)
C32 C45 1.49(3)
C33 O4 1.23(2)
C33 N2 1.33(3)
C33 N8 1.38(3)
C34 N23 1.43(3)
C34 N26 1.48(3)
C34 C40 1.58(3)
C34 H88 1.0000
C35 O11 1.27(2)
C35 N16 1.32(3)
C35 N9 1.38(3)
C36 N8 1.43(2)
C36 N21 1.45(2)
C36 H90 1.0000
C37 C53 1.52(3)
C37 C49 1.59(3)
C37 H91 1.0000
C38 C56 1.52(3)
C38 C49 1.57(3)
C38 H92 1.0000
C39 N16 1.43(3)
C39 N10 1.48(3)
C39 H93A 0.9900
C39 H93B 0.9900
C40 N19 1.42(3)
C40 N10 1.43(3)
C40 H94 1.0000
C41 N3 1.44(3)
C41 N23 1.47(3)
C41 H98A 0.9900
C41 H98B 0.9900
C42 H99A 0.9800
C42 H99B 0.9800
C42 H99C 0.9800
C43 C48 1.52(3)
C43 H10C 0.9900
C43 H10D 0.9900
C44 N25 1.44(3)
C44 N27 1.44(3)
C44 H10A 0.9900
C44 H10B 0.9900
C45 C56 1.30(2)
C45 H103 0.9500
C46 N7 1.41(3)
C46 N3 1.49(3)
C46 C54 1.55(3)
C46 H104 1.0000
C47 O14 1.21(2)
C47 N17 1.37(3)
C47 N12 1.39(2)
C48 H10E 0.9900
C48 H10F 0.9900
C49 H108 1.0000
C50 O8 1.23(2)
C50 N23 1.34(3)
C50 N10 1.34(2)
C51 O10 1.22(2)
C51 N11 1.34(3)
C51 N5 1.38(3)
C52 N26 1.46(3)
C52 N7 1.47(3)
C52 H11A 0.9900
C52 H11B 0.9900
C53 H11C 0.9900
C53 H11D 0.9900
C54 N28 1.43(3)
C54 N22 1.44(3)
C54 H116 1.0000
C55 N25 1.44(3)
C55 N14 1.45(3)
C55 H117 1.0000
C57 O6 1.23(2)
C57 N13 1.34(3)
C57 N14 1.40(3)
C58 H12A 0.9900
C58 H12B 0.9900
C59 O5 1.21(2)
C59 N15 1.36(3)
C59 N18 1.36(3)
C60 N24 1.46(3)
C60 N28 1.47(3)
C60 H13A 0.9900
C60 H13B 0.9900
O16 H23 0.8400
O16W O17W 1.57(4)

loop_
_geom_torsion_atom_site_label_1
_geom_torsion_atom_site_label_2
_geom_torsion_atom_site_label_3
_geom_torsion_atom_site_label_4
_geom_torsion
N6 C4 C10 N1 -6(2)
N12 C4 C10 N1 116.1(18)
N6 C4 C10 N17 -128.1(18)
N12 C4 C10 N17 -6(2)
C32 C2 C14 C38 -54(3)
N15 C3 C19 N18 -1(2)
N16 C3 C19 N18 -122.0(16)
N15 C3 C19 N9 118.9(16)
N16 C3 C19 N9 -3(2)
C43 C7 C21 C42 -67(2)
C37 C7 C21 C42 63(2)
C43 C7 C21 C9 48(2)
C37 C7 C21 C9 178.8(19)
C43 C7 C21 C58 168.2(18)
C37 C7 C21 C58 -61(3)
O16 C9 C21 C7 -164.2(19)
C48 C9 C21 C7 -45(2)
O16 C9 C21 C42 -44(2)
C48 C9 C21 C42 75(2)
O16 C9 C21 C58 81(2)
C48 C9 C21 C58 -159.6(17)
N11 C27 C28 N5 -1.5(19)
N20 C27 C28 N5 -121.2(16)
N11 C27 C28 N4 118.3(16)
N20 C27 C28 N4 -1.4(19)
C14 C2 C32 O15 -151(2)
C14 C2 C32 C45 31(3)
N27 C12 C36 N8 -128.6(17)
N2 C12 C36 N8 -4(2)
N27 C12 C36 N21 -8(2)
N2 C12 C36 N21 116.1(17)
C21 C7 C37 C53 -179(2)
C43 C7 C37 C53 -57(3)
C21 C7 C37 C49 60(2)
C43 C7 C37 C49 -177.9(17)
C2 C14 C38 C56 45(2)
C2 C14 C38 C49 166.9(16)
N23 C34 C40 N19 -122.3(18)
N26 C34 C40 N19 -3(2)
N23 C34 C40 N10 -2(2)
N26 C34 C40 N10 117.1(18)
C21 C7 C43 C48 -34(2)
C37 C7 C43 C48 -160.5(18)
O15 C32 C45 C56 -178(2)
C2 C32 C45 C56 1(3)
O16 C9 C48 C43 148.1(18)
C21 C9 C48 C43 25(2)
C7 C43 C48 C9 4(2)
C58 C18 C49 C38 174.6(19)
C58 C18 C49 C37 53(3)
C56 C38 C49 C18 -178.5(19)
C14 C38 C49 C18 60(2)
C56 C38 C49 C37 -55(2)
C14 C38 C49 C37 -177.2(16)
C53 C37 C49 C18 -177.1(18)
C7 C37 C49 C18 -53(2)
C53 C37 C49 C38 59(2)
C7 C37 C49 C38 -177.5(16)
C56 C25 C53 C37 51(3)
C7 C37 C53 C25 -177(2)
C49 C37 C53 C25 -57(2)
N7 C46 C54 N28 3(2)
N3 C46 C54 N28 125.0(17)
N7 C46 C54 N22 -117.3(19)
N3 C46 C54 N22 5(2)
N13 C16 C55 N25 121.5(15)
N24 C16 C55 N25 3.4(19)
N13 C16 C55 N14 0.6(19)
N24 C16 C55 N14 -117.5(14)
C32 C45 C56 C25 164(2)
C32 C45 C56 C38 -8(4)
C53 C25 C56 C45 139(2)
C53 C25 C56 C38 -48(3)
C14 C38 C56 C45 -15(3)
C49 C38 C56 C45 -137(2)
C14 C38 C56 C25 172.1(18)
C49 C38 C56 C25 51(3)
C49 C18 C58 C21 -55(3)
C7 C21 C58 C18 56(2)
C42 C21 C58 C18 -70(2)
C9 C21 C58 C18 164.9(17)
O12 C11 N1 C10 171(2)
N6 C11 N1 C10 -2(3)
O12 C11 N1 C15 8(3)
N6 C11 N1 C15 -164.3(19)
N17 C10 N1 C11 118.0(19)
C4 C10 N1 C11 5(2)
N17 C10 N1 C15 -81(3)
C4 C10 N1 C15 166.4(18)
N8 C15 N1 C11 -123(2)
N8 C15 N1 C10 77(3)
O4 C33 N2 C12 169(2)
N8 C33 N2 C12 -13(2)
O4 C33 N2 C31 14(3)
N8 C33 N2 C31 -168.6(17)
N27 C12 N2 C33 127.7(18)
C36 C12 N2 C33 11(2)
N27 C12 N2 C31 -77(2)
C36 C12 N2 C31 165.8(17)
N14 C31 N2 C33 -116(2)
N14 C31 N2 C12 91(2)
O3 C1 N3 C41 19(3)
N22 C1 N3 C41 -162.1(19)
O3 C1 N3 C46 175(2)
N22 C1 N3 C46 -5(2)
N23 C41 N3 C1 -128(2)
N23 C41 N3 C46 78(2)
N7 C46 N3 C1 115(2)
C54 C46 N3 C1 0(2)
N7 C46 N3 C41 -88(2)
C54 C46 N3 C41 157.3(18)
O1 C13 N4 C28 169.9(19)
N20 C13 N4 C28 -10(2)
O1 C13 N4 C30 14(3)
N20 C13 N4 C30 -165.9(16)
N5 C28 N4 C13 117.8(18)
C27 C28 N4 C13 7(2)
N5 C28 N4 C30 -86(2)
C27 C28 N4 C30 163.0(17)
N18 C30 N4 C13 -115(2)
N18 C30 N4 C28 92(2)
O10 C51 N5 C20 -3(3)
N11 C51 N5 C20 177.5(17)
O10 C51 N5 C28 -174.8(19)
N11 C51 N5 C28 5(2)
N9 C20 N5 C51 110(2)
N9 C20 N5 C28 -78(2)
N4 C28 N5 C51 -114.7(19)
C27 C28 N5 C51 -2(2)
N4 C28 N5 C20 73(2)
C27 C28 N5 C20 -174.3(17)
O12 C11 N6 C4 -175(2)
N1 C11 N6 C4 -2(3)
O12 C11 N6 C29 4(4)
N1 C11 N6 C29 176.7(18)
N12 C4 N6 C11 -106(2)
C10 C4 N6 C11 5(2)
N12 C4 N6 C29 75(3)
C10 C4 N6 C29 -173.8(18)
N11 C29 N6 C11 103(2)
N11 C29 N6 C4 -78(3)
O13 C5 N7 C46 -171(2)
N28 C5 N7 C46 13(2)
O13 C5 N7 C52 -24(3)
N28 C5 N7 C52 159.8(18)
N3 C46 N7 C5 -123(2)
C54 C46 N7 C5 -10(2)
N3 C46 N7 C52 90(2)
C54 C46 N7 C52 -156.7(18)
N26 C52 N7 C5 134(2)
N26 C52 N7 C46 -82(2)
O4 C33 N8 C36 -172(2)
N2 C33 N8 C36 10(2)
O4 C33 N8 C15 -12(3)
N2 C33 N8 C15 170.5(18)
N21 C36 N8 C33 -114(2)
C12 C36 N8 C33 -3(2)
N21 C36 N8 C15 85(2)
C12 C36 N8 C15 -163.6(17)
N1 C15 N8 C33 120(2)
N1 C15 N8 C36 -82(2)
O11 C35 N9 C20 20(3)
N16 C35 N9 C20 -166.1(17)
O11 C35 N9 C19 176.7(18)
N16 C35 N9 C19 -10(2)
N5 C20 N9 C35 -115(2)
N5 C20 N9 C19 92(2)
N18 C19 N9 C35 119.8(19)
C3 C19 N9 C35 7(2)
N18 C19 N9 C20 -84(2)
C3 C19 N9 C20 163.8(17)
O8 C50 N10 C40 178(2)
N23 C50 N10 C40 -5(3)
O8 C50 N10 C39 7(4)
N23 C50 N10 C39 -176(2)
N19 C40 N10 C50 116(2)
C34 C40 N10 C50 4(2)
N19 C40 N10 C39 -73(3)
C34 C40 N10 C39 175.1(19)
N16 C39 N10 C50 -106(2)
N16 C39 N10 C40 84(3)
O10 C51 N11 C29 16(3)
N5 C51 N11 C29 -163.5(16)
O10 C51 N11 C27 174(2)
N5 C51 N11 C27 -6(2)
N6 C29 N11 C51 -114(2)
N6 C29 N11 C27 91(2)
N20 C27 N11 C51 115(2)
C28 C27 N11 C51 5(2)
N20 C27 N11 C29 -88(2)
C28 C27 N11 C29 162.1(16)
O14 C47 N12 C26 18(3)
N17 C47 N12 C26 -160(2)
O14 C47 N12 C4 170(2)
N17 C47 N12 C4 -8(3)
N20 C26 N12 C47 -120(2)
N20 C26 N12 C4 90(2)
N6 C4 N12 C47 120.7(19)
C10 C4 N12 C47 9(2)
N6 C4 N12 C26 -87(2)
C10 C4 N12 C26 160.9(19)
O6 C57 N13 C8 0(3)
N14 C57 N13 C8 -176.3(15)
O6 C57 N13 C16 173.4(17)
N14 C57 N13 C16 -3(2)
N22 C8 N13 C57 -103(2)
N22 C8 N13 C16 84(2)
N24 C16 N13 C57 108(2)
C55 C16 N13 C57 1(2)
N24 C16 N13 C8 -79(2)
C55 C16 N13 C8 174.6(16)
O6 C57 N14 C31 2(3)
N13 C57 N14 C31 178.2(16)
O6 C57 N14 C55 -173.2(16)
N13 C57 N14 C55 2.9(19)
N2 C31 N14 C57 104(2)
N2 C31 N14 C55 -82(2)
N25 C55 N14 C57 -118.2(19)
C16 C55 N14 C57 -2(2)
N25 C55 N14 C31 67(2)
C16 C55 N14 C31 -177.2(16)
O5 C59 N15 C3 171.3(19)
N18 C59 N15 C3 -7(2)
O5 C59 N15 C22 0(3)
N18 C59 N15 C22 -177.9(16)
N16 C3 N15 C59 116(2)
C19 C3 N15 C59 4(2)
N16 C3 N15 C22 -73(3)
C19 C3 N15 C22 175.7(16)
N19 C22 N15 C59 -103(2)
N19 C22 N15 C3 86(2)
O11 C35 N16 C39 -15(3)
N9 C35 N16 C39 171.9(17)
O11 C35 N16 C3 -178.5(19)
N9 C35 N16 C3 8(2)
N10 C39 N16 C35 106(2)
N10 C39 N16 C3 -92(2)
N15 C3 N16 C35 -115(2)
C19 C3 N16 C35 -3(2)
N15 C3 N16 C39 82(3)
C19 C3 N16 C39 -166.7(17)
O14 C47 N17 C10 -174(2)
N12 C47 N17 C10 4(3)
O14 C47 N17 C6 -10(4)
N12 C47 N17 C6 167.9(18)
N1 C10 N17 C47 -111(2)
C4 C10 N17 C47 2(2)
N1 C10 N17 C6 85(2)
C4 C10 N17 C6 -162.0(18)
N21 C6 N17 C47 115(2)
N21 C6 N17 C10 -82(2)
O5 C59 N18 C19 -172.0(18)
N15 C59 N18 C19 6(2)
O5 C59 N18 C30 -1(3)
N15 C59 N18 C30 176.9(16)
N9 C19 N18 C59 -116.7(19)
C3 C19 N18 C59 -3(2)
N9 C19 N18 C30 73(2)
C3 C19 N18 C30 -173.9(16)
N4 C30 N18 C59 110.4(19)
N4 C30 N18 C19 -80(2)
O2 C17 N19 C40 -174(2)
N26 C17 N19 C40 7(3)
O2 C17 N19 C22 -7(4)
N26 C17 N19 C22 174(2)
N10 C40 N19 C17 -113(2)
C34 C40 N19 C17 -2(2)
N10 C40 N19 C22 80(2)
C34 C40 N19 C22 -168.9(19)
N15 C22 N19 C17 100(2)
N15 C22 N19 C40 -94(2)
O1 C13 N20 C26 -3(3)
N4 C13 N20 C26 177.3(16)
O1 C13 N20 C27 -170.7(19)
N4 C13 N20 C27 10(2)
N12 C26 N20 C13 114(2)
N12 C26 N20 C27 -80(2)
N11 C27 N20 C13 -116(2)
C28 C27 N20 C13 -5(2)
N11 C27 N20 C26 76(2)
C28 C27 N20 C26 -172.7(16)
O9 C24 N21 C6 12(3)
N27 C24 N21 C6 -166.1(18)
O9 C24 N21 C36 164(2)
N27 C24 N21 C36 -14(2)
N17 C6 N21 C24 -131.9(19)
N17 C6 N21 C36 79(2)
N8 C36 N21 C24 126(2)
C12 C36 N21 C24 13(2)
N8 C36 N21 C6 -83(3)
C12 C36 N21 C6 164.6(18)
O3 C1 N22 C54 -172(2)
N3 C1 N22 C54 9(2)
O3 C1 N22 C8 -9(3)
N3 C1 N22 C8 171.7(18)
N28 C54 N22 C1 -119.3(19)
C46 C54 N22 C1 -8(2)
N28 C54 N22 C8 78(2)
C46 C54 N22 C8 -170.5(19)
N13 C8 N22 C1 116(2)
N13 C8 N22 C54 -84(3)
O8 C50 N23 C34 -179(2)
N10 C50 N23 C34 4(3)
O8 C50 N23 C41 -20(4)
N10 C50 N23 C41 162(2)
N26 C34 N23 C50 -109(2)
C40 C34 N23 C50 -1(2)
N26 C34 N23 C41 92(2)
C40 C34 N23 C41 -160.0(19)
N3 C41 N23 C50 120(2)
N3 C41 N23 C34 -83(2)
O7 C23 N24 C60 0(3)
N25 C23 N24 C60 174.6(16)
O7 C23 N24 C16 -163.1(18)
N25 C23 N24 C16 12(2)
N28 C60 N24 C23 109(2)
N28 C60 N24 C16 -89(2)
N13 C16 N24 C23 -118(2)
C55 C16 N24 C23 -10(2)
N13 C16 N24 C60 79(2)
C55 C16 N24 C60 -172.6(16)
O7 C23 N25 C55 166.4(18)
N24 C23 N25 C55 -9(2)
O7 C23 N25 C44 3(3)
N24 C23 N25 C44 -172.4(16)
N14 C55 N25 C23 117.7(19)
C16 C55 N25 C23 3(2)
N14 C55 N25 C44 -79(2)
C16 C55 N25 C44 166.1(17)
N27 C44 N25 C23 -105.9(19)
N27 C44 N25 C55 93(2)
O2 C17 N26 C52 16(4)
N19 C17 N26 C52 -165(2)
O2 C17 N26 C34 171(2)
N19 C17 N26 C34 -10(3)
N7 C52 N26 C17 -128(2)
N7 C52 N26 C34 78(3)
N23 C34 N26 C17 117(2)
C40 C34 N26 C17 8(2)
N23 C34 N26 C52 -87(2)
C40 C34 N26 C52 164.0(18)
O9 C24 N27 C12 -170(2)
N21 C24 N27 C12 8(2)
O9 C24 N27 C44 7(3)
N21 C24 N27 C44 -174.8(19)
N2 C12 N27 C24 -114.4(19)
C36 C12 N27 C24 1(2)
N2 C12 N27 C44 68(3)
C36 C12 N27 C44 -176(2)
N25 C44 N27 C24 104(2)
N25 C44 N27 C12 -79(3)
O13 C5 N28 C54 173(2)
N7 C5 N28 C54 -11(2)
O13 C5 N28 C60 9(4)
N7 C5 N28 C60 -174.7(19)
N22 C54 N28 C5 117.2(19)
C46 C54 N28 C5 5(2)
N22 C54 N28 C60 -79(2)
C46 C54 N28 C60 168.8(18)
N24 C60 N28 C5 -109(2)
N24 C60 N28 C54 89(2)
